data_7101313
loop_
_publ_author_name
'R. E. Mulvey'
'Joaquin Garcia-Alvarez'
'D. Graham'
'Alan Kennedy'
'Susan Weatherstone'

_publ_section_title
;
New reactivity and structural insights of
alkali-metal-mediated alumination in directed ortho-alumination of a
tertiary aromatic amide
;
_journal_issue 30
_journal_name_full 'Chemical Communications'
_journal_paper_doi 10.1039/b606080c
_journal_year 2006
_chemical_formula_sum 'C40 H70 Al Li N4 O2'
_chemical_formula_weight 672.92
_chemical_name_systematic
;
?
;
_space_group_IT_number 14
_symmetry_cell_setting monoclinic
_symmetry_space_group_name_Hall '-P 2ybc'
_symmetry_space_group_name_H-M 'P 1 21/c 1'
_atom_sites_solution_hydrogens geom
_atom_sites_solution_primary direct
_atom_sites_solution_secondary difmap
_audit_creation_method SHELXL-97
_cell_angle_alpha 90.00
_cell_angle_beta 100.5393(14)
_cell_angle_gamma 90.00
_cell_formula_units_Z 4
_cell_length_a 11.3307(3)
_cell_length_b 20.5770(5)
_cell_length_c 18.5945(5)
_cell_measurement_reflns_used 9333
_cell_measurement_temperature 123(2)
_cell_measurement_theta_max 27.48
_cell_measurement_theta_min 1.00
_cell_volume 4262.20(19)
_computing_structure_refinement 'SHELXL-97 (Sheldrick, 1997)'
_diffrn_ambient_temperature 123(2)
_diffrn_measured_fraction_theta_full 0.981
_diffrn_measured_fraction_theta_max 0.981
_diffrn_measurement_device_type 'Nonius Kappa CCD'
_diffrn_measurement_method 'Omega and Phi scans'
_diffrn_radiation_monochromator graphite
_diffrn_radiation_source 'fine-focus sealed tube'
_diffrn_radiation_type MoK\a
_diffrn_radiation_wavelength 0.71073
_diffrn_reflns_av_R_equivalents 0.0399
_diffrn_reflns_av_sigmaI/netI 0.0577
_diffrn_reflns_limit_h_max 14
_diffrn_reflns_limit_h_min -14
_diffrn_reflns_limit_k_max 26
_diffrn_reflns_limit_k_min -26
_diffrn_reflns_limit_l_max 24
_diffrn_reflns_limit_l_min -24
_diffrn_reflns_number 17709
_diffrn_reflns_theta_full 27.57
_diffrn_reflns_theta_max 27.57
_diffrn_reflns_theta_min 1.49
_exptl_absorpt_coefficient_mu 0.082
_exptl_absorpt_correction_type none
_exptl_crystal_colour Colourless
_exptl_crystal_density_diffrn 1.049
_exptl_crystal_density_method 'not measured'
_exptl_crystal_description Block
_exptl_crystal_F_000 1480
_exptl_crystal_size_max 0.4
_exptl_crystal_size_mid 0.3
_exptl_crystal_size_min 0.3
_refine_diff_density_max 0.292
_refine_diff_density_min -0.256
_refine_diff_density_rms 0.043
_refine_ls_extinction_method none
_refine_ls_goodness_of_fit_ref 1.025
_refine_ls_hydrogen_treatment mixed
_refine_ls_matrix_type full
_refine_ls_number_parameters 456
_refine_ls_number_reflns 9958
_refine_ls_number_restraints 0
_refine_ls_restrained_S_all 1.025
_refine_ls_R_factor_all 0.0867
_refine_ls_R_factor_gt 0.0477
_refine_ls_shift/su_max 0.001
_refine_ls_shift/su_mean 0.000
_refine_ls_structure_factor_coef Fsqd
_refine_ls_weighting_details 'calc w=1/[\s^2^(Fo^2^)+(0.0354P)^2^+1.7480P] where P=(Fo^2^+2Fc^2^)/3'
_refine_ls_weighting_scheme calc
_refine_ls_wR_factor_gt 0.0940
_refine_ls_wR_factor_ref 0.1101
_reflns_number_gt 6609
_reflns_number_total 9680
_reflns_threshold_expression >2sigma(I)
_cod_data_source_file b606080c.txt
_cod_depositor_comments
;
The following automatic conversions were performed:
'_symmetry_cell_setting' value 'Monoclinic' changed to 'monoclinic'
according to '/home/saulius/struct/CIF-dictionaries/cif_core.dic'
dictionary named 'cif_core.dic' version 2.4.1 from 2010-06-29.

Automatic conversion script
Id: cif_fix_enum 1527 2010-12-29 10:47:43Z saulius 
;
_cod_original_sg_symbol_H-M P21/c
_cod_database_code 7101313

loop_
_symmetry_equiv_pos_as_xyz
'x, y, z'
'-x, y+1/2, -z+1/2'
'-x, -y, -z'
'x, -y-1/2, z-1/2'

loop_
_atom_site_label
_atom_site_type_symbol
_atom_site_fract_x
_atom_site_fract_y
_atom_site_fract_z
_atom_site_U_iso_or_equiv
_atom_site_adp_type
_atom_site_occupancy
_atom_site_symmetry_multiplicity
_atom_site_calc_flag
_atom_site_refinement_flags
Li1 Li 0.7476(2) 0.13374(13) 0.91914(14) 0.0235(6) Uani 1 1 d .
Al1 Al 0.92358(4) 0.13241(2) 0.76226(3) 0.02087(11) Uani 1 1 d .
C1 C 0.97138(15) 0.11815(8) 0.87190(9) 0.0231(3) Uani 1 1 d .
C2 C 0.95553(15) 0.23008(8) 0.90919(10) 0.0308(4) Uani 1 1 d .
H2A H 0.9272 0.2588 0.9445 0.046 Uiso 1 1 calc R
H2B H 0.9153 0.2415 0.8596 0.046 Uiso 1 1 calc R
H2C H 1.0425 0.2351 0.9131 0.046 Uiso 1 1 calc R
C3 C 0.98436(14) 0.14816(9) 1.00082(9) 0.0281(4) Uani 1 1 d .
H3A H 0.9662 0.1837 1.0329 0.034 Uiso 1 1 calc R
H3B H 1.0726 0.1462 1.0045 0.034 Uiso 1 1 calc R
C4 C 0.94070(15) 0.08479(9) 1.02695(9) 0.0290(4) Uani 1 1 d .
H4A H 0.9646 0.0487 0.9974 0.035 Uiso 1 1 calc R
H4B H 0.9791 0.0775 1.0786 0.035 Uiso 1 1 calc R
C5 C 0.76470(19) 0.01826(9) 1.02322(11) 0.0414(5) Uani 1 1 d .
H5A H 0.8009 -0.0020 1.0697 0.062 Uiso 1 1 calc R
H5B H 0.7863 -0.0067 0.9826 0.062 Uiso 1 1 calc R
H5C H 0.6772 0.0189 1.0188 0.062 Uiso 1 1 calc R
C6 C 0.77394(16) 0.12269(9) 1.08020(9) 0.0330(4) Uani 1 1 d .
H6A H 0.6863 0.1225 1.0751 0.049 Uiso 1 1 calc R
H6B H 0.8022 0.1675 1.0777 0.049 Uiso 1 1 calc R
H6C H 0.8100 0.1036 1.1274 0.049 Uiso 1 1 calc R
C7 C 1.04646(14) 0.19437(8) 0.73572(9) 0.0271(4) Uani 1 1 d .
H7A H 1.0384 0.2348 0.7632 0.032 Uiso 1 1 calc R
H7B H 1.1257 0.1758 0.7572 0.032 Uiso 1 1 calc R
C8 C 1.05644(14) 0.21587(9) 0.65802(10) 0.0306(4) Uani 1 1 d .
H8 H 0.9782 0.2361 0.6353 0.037 Uiso 1 1 calc R
C9 C 1.15490(17) 0.26720(10) 0.65941(11) 0.0424(5) Uani 1 1 d .
H9A H 1.2316 0.2498 0.6851 0.064 Uiso 1 1 calc R
H9B H 1.1342 0.3061 0.6848 0.064 Uiso 1 1 calc R
H9C H 1.1619 0.2786 0.6092 0.064 Uiso 1 1 calc R
C10 C 1.07944(18) 0.15902(10) 0.61028(11) 0.0429(5) Uani 1 1 d .
H10A H 1.1587 0.1405 0.6293 0.064 Uiso 1 1 calc R
H10B H 1.0768 0.1742 0.5600 0.064 Uiso 1 1 calc R
H10C H 1.0177 0.1258 0.6107 0.064 Uiso 1 1 calc R
C11 C 0.91498(14) 0.04270(8) 0.71759(9) 0.0243(4) Uani 1 1 d .
H11A H 0.8361 0.0239 0.7217 0.029 Uiso 1 1 calc R
H11B H 0.9160 0.0478 0.6648 0.029 Uiso 1 1 calc R
C12 C 1.01206(15) -0.00758(8) 0.74830(9) 0.0264(4) Uani 1 1 d .
H12 H 1.0147 -0.0106 0.8023 0.032 Uiso 1 1 calc R
C13 C 1.13606(15) 0.01301(9) 0.73655(12) 0.0410(5) Uani 1 1 d .
H13A H 1.1950 -0.0201 0.7568 0.062 Uiso 1 1 calc R
H13B H 1.1576 0.0546 0.7612 0.062 Uiso 1 1 calc R
H13C H 1.1355 0.0178 0.6841 0.062 Uiso 1 1 calc R
C14 C 0.98538(16) -0.07549(9) 0.71622(12) 0.0395(5) Uani 1 1 d .
H14A H 0.9803 -0.0739 0.6631 0.059 Uiso 1 1 calc R
H14B H 0.9089 -0.0909 0.7274 0.059 Uiso 1 1 calc R
H14C H 1.0498 -0.1052 0.7376 0.059 Uiso 1 1 calc R
C15 C 0.75791(14) 0.17589(8) 0.73778(8) 0.0207(3) Uani 1 1 d .
C16 C 0.75108(14) 0.24068(8) 0.71280(9) 0.0239(4) Uani 1 1 d .
H16 H 0.8234 0.2617 0.7071 0.029 Uiso 1 1 calc R
C17 C 0.64450(15) 0.27558(8) 0.69600(9) 0.0264(4) Uani 1 1 d .
H17 H 0.6457 0.3194 0.6801 0.032 Uiso 1 1 calc R
C18 C 0.53649(15) 0.24655(8) 0.70247(9) 0.0263(4) Uani 1 1 d .
H18 H 0.4633 0.2700 0.6909 0.032 Uiso 1 1 calc R
C19 C 0.53740(14) 0.18272(8) 0.72609(9) 0.0237(3) Uani 1 1 d .
H19 H 0.4641 0.1621 0.7306 0.028 Uiso 1 1 calc R
C20 C 0.64573(13) 0.14837(7) 0.74337(8) 0.0190(3) Uani 1 1 d .
C21 C 0.64078(13) 0.08174(7) 0.77669(8) 0.0192(3) Uani 1 1 d .
C22 C 0.56116(15) -0.02975(8) 0.77182(9) 0.0252(4) Uani 1 1 d .
H22 H 0.5124 -0.0572 0.7330 0.030 Uiso 1 1 calc R
C23 C 0.48626(16) -0.02105(9) 0.83140(10) 0.0316(4) Uani 1 1 d .
H23A H 0.5331 0.0027 0.8727 0.047 Uiso 1 1 calc R
H23B H 0.4641 -0.0638 0.8481 0.047 Uiso 1 1 calc R
H23C H 0.4134 0.0035 0.8118 0.047 Uiso 1 1 calc R
C24 C 0.67724(16) -0.06700(8) 0.79886(10) 0.0317(4) Uani 1 1 d .
H24A H 0.7209 -0.0727 0.7584 0.048 Uiso 1 1 calc R
H24B H 0.6582 -0.1097 0.8171 0.048 Uiso 1 1 calc R
H24C H 0.7271 -0.0426 0.8384 0.048 Uiso 1 1 calc R
C25 C 0.53679(15) 0.03882(8) 0.65650(9) 0.0266(4) Uani 1 1 d .
H25 H 0.5633 0.0820 0.6406 0.032 Uiso 1 1 calc R
C26 C 0.59161(17) -0.01338(9) 0.61424(10) 0.0353(4) Uani 1 1 d .
H26A H 0.6792 -0.0126 0.6288 0.053 Uiso 1 1 calc R
H26B H 0.5695 -0.0048 0.5617 0.053 Uiso 1 1 calc R
H26C H 0.5612 -0.0562 0.6252 0.053 Uiso 1 1 calc R
C27 C 0.39997(16) 0.03727(9) 0.63811(11) 0.0376(5) Uani 1 1 d .
H27A H 0.3711 -0.0046 0.6532 0.056 Uiso 1 1 calc R
H27B H 0.3736 0.0429 0.5853 0.056 Uiso 1 1 calc R
H27C H 0.3674 0.0725 0.6641 0.056 Uiso 1 1 calc R
C28 C 0.68063(15) 0.31872(9) 0.89075(10) 0.0320(4) Uani 1 1 d .
H28 H 0.6569 0.2992 0.8441 0.038 Uiso 1 1 calc R
C29 C 0.75665(17) 0.37206(10) 0.89919(13) 0.0443(5) Uani 1 1 d .
H29 H 0.7843 0.3894 0.8579 0.053 Uiso 1 1 calc R
C30 C 0.79235(17) 0.40011(10) 0.96675(14) 0.0497(6) Uani 1 1 d .
H30 H 0.8447 0.4365 0.9720 0.060 Uiso 1 1 calc R
C31 C 0.75239(18) 0.37550(10) 1.02668(12) 0.0467(5) Uani 1 1 d .
H31 H 0.7775 0.3948 1.0734 0.056 Uiso 1 1 calc R
C32 C 0.67578(16) 0.32274(9) 1.01919(10) 0.0338(4) Uani 1 1 d .
H32 H 0.6479 0.3060 1.0607 0.041 Uiso 1 1 calc R
C33 C 0.63952(13) 0.29417(8) 0.95104(8) 0.0212(3) Uani 1 1 d .
C34 C 0.56272(14) 0.23428(8) 0.94349(8) 0.0208(3) Uani 1 1 d .
C35 C 0.32564(18) 0.31616(9) 1.00527(12) 0.0427(5) Uani 1 1 d .
H35A H 0.2621 0.2839 1.0057 0.064 Uiso 1 1 calc R
H35B H 0.2909 0.3599 1.0026 0.064 Uiso 1 1 calc R
H35C H 0.3858 0.3121 1.0501 0.064 Uiso 1 1 calc R
C36 C 0.38459(14) 0.30471(8) 0.93938(9) 0.0255(4) Uani 1 1 d .
H36 H 0.4481 0.3386 0.9404 0.031 Uiso 1 1 calc R
C37 C 0.29679(16) 0.31196(9) 0.86701(11) 0.0382(5) Uani 1 1 d .
H37A H 0.3399 0.3065 0.8263 0.057 Uiso 1 1 calc R
H37B H 0.2602 0.3552 0.8645 0.057 Uiso 1 1 calc R
H37C H 0.2340 0.2788 0.8639 0.057 Uiso 1 1 calc R
C38 C 0.40288(17) 0.14259(9) 1.01236(10) 0.0375(5) Uani 1 1 d .
H38A H 0.4794 0.1206 1.0116 0.056 Uiso 1 1 calc R
H38B H 0.3407 0.1101 1.0155 0.056 Uiso 1 1 calc R
H38C H 0.4116 0.1715 1.0549 0.056 Uiso 1 1 calc R
C39 C 0.36712(14) 0.18225(8) 0.94263(9) 0.0245(4) Uani 1 1 d .
H39 H 0.2840 0.1986 0.9426 0.029 Uiso 1 1 calc R
C40 C 0.36054(15) 0.14154(9) 0.87370(10) 0.0323(4) Uani 1 1 d .
H40A H 0.3352 0.1690 0.8306 0.048 Uiso 1 1 calc R
H40B H 0.3024 0.1063 0.8739 0.048 Uiso 1 1 calc R
H40C H 0.4398 0.1231 0.8722 0.048 Uiso 1 1 calc R
N1 N 0.80892(12) 0.08457(6) 1.02099(7) 0.0253(3) Uani 1 1 d .
N2 N 0.92804(11) 0.16266(6) 0.92464(7) 0.0223(3) Uani 1 1 d .
N3 N 0.58144(11) 0.03323(6) 0.73649(7) 0.0210(3) Uani 1 1 d .
N4 N 0.44463(11) 0.24054(6) 0.94327(7) 0.0207(3) Uani 1 1 d .
O1 O 0.68775(9) 0.07360(5) 0.84216(6) 0.0227(2) Uani 1 1 d .
O2 O 0.61121(10) 0.18058(5) 0.93939(6) 0.0277(3) Uani 1 1 d .
H1A H 1.0608(17) 0.1155(8) 0.8857(9) 0.033(5) Uiso 1 1 d .
H1B H 0.9424(15) 0.0737(9) 0.8826(9) 0.027(5) Uiso 1 1 d .

loop_
_atom_site_aniso_label
_atom_site_aniso_U_11
_atom_site_aniso_U_22
_atom_site_aniso_U_33
_atom_site_aniso_U_23
_atom_site_aniso_U_13
_atom_site_aniso_U_12
Li1 0.0213(13) 0.0234(14) 0.0255(14) -0.0022(12) 0.0032(11) 0.0026(11)
Al1 0.0180(2) 0.0238(3) 0.0211(2) 0.0021(2) 0.00434(18) -0.0001(2)
C1 0.0216(8) 0.0257(9) 0.0226(8) -0.0005(7) 0.0056(7) 0.0038(7)
C2 0.0303(9) 0.0260(9) 0.0369(10) -0.0042(8) 0.0086(8) -0.0043(8)
C3 0.0211(8) 0.0411(11) 0.0212(8) -0.0044(7) 0.0014(6) 0.0026(8)
C4 0.0301(9) 0.0367(10) 0.0198(8) 0.0032(7) 0.0036(7) 0.0128(8)
C5 0.0547(13) 0.0293(10) 0.0400(11) 0.0054(9) 0.0077(9) -0.0039(9)
C6 0.0326(9) 0.0444(11) 0.0226(9) -0.0022(8) 0.0071(7) 0.0056(8)
C7 0.0212(8) 0.0321(10) 0.0276(9) 0.0051(7) 0.0039(7) -0.0017(7)
C8 0.0184(8) 0.0400(11) 0.0333(10) 0.0115(8) 0.0047(7) 0.0005(8)
C9 0.0346(10) 0.0508(12) 0.0428(12) 0.0152(10) 0.0090(9) -0.0104(10)
C10 0.0410(11) 0.0563(13) 0.0346(11) 0.0059(10) 0.0149(9) -0.0071(10)
C11 0.0197(8) 0.0297(9) 0.0239(8) 0.0003(7) 0.0047(6) 0.0004(7)
C12 0.0272(9) 0.0277(9) 0.0243(8) -0.0004(7) 0.0044(7) 0.0046(7)
C13 0.0237(9) 0.0349(11) 0.0617(14) -0.0019(10) 0.0006(9) 0.0060(8)
C14 0.0293(10) 0.0312(10) 0.0586(13) -0.0043(9) 0.0098(9) 0.0041(8)
C15 0.0227(8) 0.0222(8) 0.0174(8) -0.0012(6) 0.0045(6) -0.0007(7)
C16 0.0246(8) 0.0255(9) 0.0235(8) 0.0021(7) 0.0095(7) -0.0022(7)
C17 0.0350(9) 0.0211(9) 0.0247(9) 0.0049(7) 0.0097(7) 0.0020(7)
C18 0.0263(8) 0.0270(9) 0.0258(9) 0.0027(7) 0.0053(7) 0.0077(7)
C19 0.0203(8) 0.0265(9) 0.0244(8) 0.0005(7) 0.0047(6) 0.0000(7)
C20 0.0209(8) 0.0203(8) 0.0159(7) -0.0010(6) 0.0034(6) -0.0007(6)
C21 0.0151(7) 0.0220(8) 0.0210(8) -0.0005(6) 0.0051(6) 0.0017(6)
C22 0.0279(9) 0.0171(8) 0.0297(9) 0.0005(7) 0.0032(7) -0.0040(7)
C23 0.0291(9) 0.0271(9) 0.0407(11) 0.0054(8) 0.0124(8) -0.0037(8)
C24 0.0388(10) 0.0219(9) 0.0357(10) 0.0031(8) 0.0107(8) 0.0050(8)
C25 0.0308(9) 0.0259(9) 0.0205(8) -0.0003(7) -0.0023(7) -0.0010(7)
C26 0.0420(11) 0.0366(11) 0.0253(9) -0.0066(8) 0.0013(8) -0.0008(9)
C27 0.0322(10) 0.0350(11) 0.0396(11) -0.0015(9) -0.0093(8) -0.0017(8)
C28 0.0323(9) 0.0332(10) 0.0329(10) 0.0035(8) 0.0126(8) 0.0004(8)
C29 0.0371(11) 0.0357(11) 0.0660(15) 0.0167(11) 0.0251(10) 0.0018(9)
C30 0.0278(10) 0.0300(11) 0.0896(18) -0.0011(11) 0.0065(11) -0.0075(9)
C31 0.0373(11) 0.0442(12) 0.0536(13) -0.0110(11) -0.0052(10) -0.0081(10)
C32 0.0316(9) 0.0383(11) 0.0290(9) -0.0023(8) -0.0008(7) -0.0047(8)
C33 0.0160(7) 0.0228(8) 0.0249(8) 0.0015(7) 0.0036(6) 0.0024(6)
C34 0.0215(8) 0.0229(8) 0.0178(8) 0.0006(6) 0.0033(6) 0.0019(7)
C35 0.0419(11) 0.0356(11) 0.0559(13) -0.0099(10) 0.0226(10) 0.0063(9)
C36 0.0213(8) 0.0197(8) 0.0361(10) 0.0004(7) 0.0065(7) 0.0021(7)
C37 0.0294(10) 0.0314(10) 0.0494(12) 0.0100(9) -0.0041(8) 0.0037(8)
C38 0.0412(11) 0.0323(10) 0.0394(11) 0.0089(8) 0.0081(9) -0.0092(9)
C39 0.0208(8) 0.0207(8) 0.0328(9) 0.0008(7) 0.0069(7) -0.0029(7)
C40 0.0265(9) 0.0304(10) 0.0394(10) -0.0059(8) 0.0047(8) -0.0039(8)
N1 0.0316(8) 0.0231(7) 0.0220(7) -0.0003(6) 0.0065(6) 0.0025(6)
N2 0.0212(7) 0.0240(7) 0.0213(7) -0.0023(6) 0.0030(5) 0.0004(6)
N3 0.0218(7) 0.0199(7) 0.0206(7) 0.0009(6) 0.0024(5) -0.0021(6)
N4 0.0184(6) 0.0181(7) 0.0259(7) 0.0010(6) 0.0052(5) 0.0006(5)
O1 0.0250(6) 0.0223(6) 0.0198(6) 0.0002(5) 0.0020(4) -0.0009(5)
O2 0.0234(6) 0.0233(6) 0.0364(7) -0.0015(5) 0.0057(5) 0.0042(5)

loop_
_atom_type_symbol
_atom_type_description
_atom_type_scat_dispersion_real
_atom_type_scat_dispersion_imag
_atom_type_scat_source
Li Li -0.0003 0.0001 'International Tables Vol C Tables 4.2.6.8 and 6.1.1.4'
Al Al 0.0645 0.0514 'International Tables Vol C Tables 4.2.6.8 and 6.1.1.4'
C C 0.0033 0.0016 'International Tables Vol C Tables 4.2.6.8 and 6.1.1.4'
N N 0.0061 0.0033 'International Tables Vol C Tables 4.2.6.8 and 6.1.1.4'
O O 0.0106 0.0060 'International Tables Vol C Tables 4.2.6.8 and 6.1.1.4'
H H 0.0000 0.0000 'International Tables Vol C Tables 4.2.6.8 and 6.1.1.4'

loop_
_geom_angle_atom_site_label_1
_geom_angle_atom_site_label_2
_geom_angle_atom_site_label_3
_geom_angle
O2 Li1 O1 106.44(13)
O2 Li1 N2 131.04(15)
O1 Li1 N2 115.11(13)
O2 Li1 N1 101.89(13)
O1 Li1 N1 111.53(14)
N2 Li1 N1 86.33(11)
C7 Al1 C11 117.47(7)
C7 Al1 C1 105.53(7)
C11 Al1 C1 105.34(7)
C7 Al1 C15 108.34(7)
C11 Al1 C15 109.49(7)
C1 Al1 C15 110.50(6)
N2 C1 Al1 120.81(11)
N2 C1 H1A 107.7(10)
Al1 C1 H1A 109.7(10)
N2 C1 H1B 105.7(9)
Al1 C1 H1B 107.0(10)
H1A C1 H1B 104.6(14)
N2 C2 H2A 109.5
N2 C2 H2B 109.5
H2A C2 H2B 109.5
N2 C2 H2C 109.5
H2A C2 H2C 109.5
H2B C2 H2C 109.5
N2 C3 C4 112.03(13)
N2 C3 H3A 109.2
C4 C3 H3A 109.2
N2 C3 H3B 109.2
C4 C3 H3B 109.2
H3A C3 H3B 107.9
N1 C4 C3 111.44(13)
N1 C4 H4A 109.3
C3 C4 H4A 109.3
N1 C4 H4B 109.3
C3 C4 H4B 109.3
H4A C4 H4B 108.0
N1 C5 H5A 109.5
N1 C5 H5B 109.5
H5A C5 H5B 109.5
N1 C5 H5C 109.5
H5A C5 H5C 109.5
H5B C5 H5C 109.5
N1 C6 H6A 109.5
N1 C6 H6B 109.5
H6A C6 H6B 109.5
N1 C6 H6C 109.5
H6A C6 H6C 109.5
H6B C6 H6C 109.5
C8 C7 Al1 125.89(12)
C8 C7 H7A 105.8
Al1 C7 H7A 105.8
C8 C7 H7B 105.8
Al1 C7 H7B 105.8
H7A C7 H7B 106.2
C10 C8 C9 109.77(15)
C10 C8 C7 112.21(15)
C9 C8 C7 111.18(15)
C10 C8 H8 107.8
C9 C8 H8 107.8
C7 C8 H8 107.8
C8 C9 H9A 109.5
C8 C9 H9B 109.5
H9A C9 H9B 109.5
C8 C9 H9C 109.5
H9A C9 H9C 109.5
H9B C9 H9C 109.5
C8 C10 H10A 109.5
C8 C10 H10B 109.5
H10A C10 H10B 109.5
C8 C10 H10C 109.5
H10A C10 H10C 109.5
H10B C10 H10C 109.5
C12 C11 Al1 118.92(11)
C12 C11 H11A 107.6
Al1 C11 H11A 107.6
C12 C11 H11B 107.6
Al1 C11 H11B 107.6
H11A C11 H11B 107.0
C13 C12 C14 108.70(14)
C13 C12 C11 112.04(14)
C14 C12 C11 113.10(14)
C13 C12 H12 107.6
C14 C12 H12 107.6
C11 C12 H12 107.6
C12 C13 H13A 109.5
C12 C13 H13B 109.5
H13A C13 H13B 109.5
C12 C13 H13C 109.5
H13A C13 H13C 109.5
H13B C13 H13C 109.5
C12 C14 H14A 109.5
C12 C14 H14B 109.5
H14A C14 H14B 109.5
C12 C14 H14C 109.5
H14A C14 H14C 109.5
H14B C14 H14C 109.5
C16 C15 C20 114.05(14)
C16 C15 Al1 118.56(11)
C20 C15 Al1 127.39(11)
C17 C16 C15 123.76(15)
C17 C16 H16 118.1
C15 C16 H16 118.1
C18 C17 C16 120.13(15)
C18 C17 H17 119.9
C16 C17 H17 119.9
C19 C18 C17 118.73(15)
C19 C18 H18 120.6
C17 C18 H18 120.6
C18 C19 C20 120.44(15)
C18 C19 H19 119.8
C20 C19 H19 119.8
C19 C20 C15 122.88(14)
C19 C20 C21 117.09(13)
C15 C20 C21 119.71(13)
O1 C21 N3 121.43(14)
O1 C21 C20 118.75(13)
N3 C21 C20 119.75(13)
N3 C22 C23 111.70(13)
N3 C22 C24 112.90(13)
C23 C22 C24 112.36(14)
N3 C22 H22 106.4
C23 C22 H22 106.4
C24 C22 H22 106.4
C22 C23 H23A 109.5
C22 C23 H23B 109.5
H23A C23 H23B 109.5
C22 C23 H23C 109.5
H23A C23 H23C 109.5
H23B C23 H23C 109.5
C22 C24 H24A 109.5
C22 C24 H24B 109.5
H24A C24 H24B 109.5
C22 C24 H24C 109.5
H24A C24 H24C 109.5
H24B C24 H24C 109.5
N3 C25 C27 111.64(14)
N3 C25 C26 111.37(13)
C27 C25 C26 111.22(14)
N3 C25 H25 107.5
C27 C25 H25 107.5
C26 C25 H25 107.5
C25 C26 H26A 109.5
C25 C26 H26B 109.5
H26A C26 H26B 109.5
C25 C26 H26C 109.5
H26A C26 H26C 109.5
H26B C26 H26C 109.5
C25 C27 H27A 109.5
C25 C27 H27B 109.5
H27A C27 H27B 109.5
C25 C27 H27C 109.5
H27A C27 H27C 109.5
H27B C27 H27C 109.5
C33 C28 C29 119.41(18)
C33 C28 H28 120.3
C29 C28 H28 120.3
C30 C29 C28 120.58(19)
C30 C29 H29 119.7
C28 C29 H29 119.7
C31 C30 C29 120.07(18)
C31 C30 H30 120.0
C29 C30 H30 120.0
C30 C31 C32 120.1(2)
C30 C31 H31 119.9
C32 C31 H31 119.9
C31 C32 C33 120.02(18)
C31 C32 H32 120.0
C33 C32 H32 120.0
C28 C33 C32 119.78(16)
C28 C33 C34 119.92(15)
C32 C33 C34 120.18(15)
O2 C34 N4 122.44(14)
O2 C34 C33 118.73(13)
N4 C34 C33 118.81(14)
C36 C35 H35A 109.5
C36 C35 H35B 109.5
H35A C35 H35B 109.5
C36 C35 H35C 109.5
H35A C35 H35C 109.5
H35B C35 H35C 109.5
N4 C36 C35 111.42(14)
N4 C36 C37 110.46(14)
C35 C36 C37 112.59(15)
N4 C36 H36 107.4
C35 C36 H36 107.4
C37 C36 H36 107.4
C36 C37 H37A 109.5
C36 C37 H37B 109.5
H37A C37 H37B 109.5
C36 C37 H37C 109.5
H37A C37 H37C 109.5
H37B C37 H37C 109.5
C39 C38 H38A 109.5
C39 C38 H38B 109.5
H38A C38 H38B 109.5
C39 C38 H38C 109.5
H38A C38 H38C 109.5
H38B C38 H38C 109.5
N4 C39 C40 112.90(13)
N4 C39 C38 111.17(13)
C40 C39 C38 112.74(14)
N4 C39 H39 106.5
C40 C39 H39 106.5
C38 C39 H39 106.5
C39 C40 H40A 109.5
C39 C40 H40B 109.5
H40A C40 H40B 109.5
C39 C40 H40C 109.5
H40A C40 H40C 109.5
H40B C40 H40C 109.5
C5 N1 C6 109.79(14)
C5 N1 C4 110.42(14)
C6 N1 C4 110.55(13)
C5 N1 Li1 114.14(13)
C6 N1 Li1 108.80(12)
C4 N1 Li1 102.95(12)
C2 N2 C3 108.10(13)
C2 N2 C1 110.27(13)
C3 N2 C1 111.80(12)
C2 N2 Li1 119.78(13)
C3 N2 Li1 103.56(12)
C1 N2 Li1 103.15(12)
C21 N3 C25 122.75(13)
C21 N3 C22 120.02(13)
C25 N3 C22 117.21(12)
C34 N4 C36 122.27(13)
C34 N4 C39 120.64(13)
C36 N4 C39 116.99(12)
C21 O1 Li1 132.12(13)
C34 O2 Li1 147.23(14)

loop_
_geom_bond_atom_site_label_1
_geom_bond_atom_site_label_2
_geom_bond_distance
Li1 O2 1.916(3)
Li1 O1 1.920(3)
Li1 N2 2.114(3)
Li1 N1 2.148(3)
Al1 C7 2.0147(16)
Al1 C11 2.0192(17)
Al1 C1 2.0327(17)
Al1 C15 2.0540(16)
C1 N2 1.489(2)
C1 H1A 1.001(18)
C1 H1B 1.004(17)
C2 N2 1.462(2)
C2 H2A 0.9800
C2 H2B 0.9800
C2 H2C 0.9800
C3 N2 1.474(2)
C3 C4 1.506(2)
C3 H3A 0.9900
C3 H3B 0.9900
C4 N1 1.477(2)
C4 H4A 0.9900
C4 H4B 0.9900
C5 N1 1.457(2)
C5 H5A 0.9800
C5 H5B 0.9800
C5 H5C 0.9800
C6 N1 1.464(2)
C6 H6A 0.9800
C6 H6B 0.9800
C6 H6C 0.9800
C7 C8 1.535(2)
C7 H7A 0.9900
C7 H7B 0.9900
C8 C10 1.520(3)
C8 C9 1.533(2)
C8 H8 1.0000
C9 H9A 0.9800
C9 H9B 0.9800
C9 H9C 0.9800
C10 H10A 0.9800
C10 H10B 0.9800
C10 H10C 0.9800
C11 C12 1.542(2)
C11 H11A 0.9900
C11 H11B 0.9900
C12 C13 1.521(2)
C12 C14 1.528(2)
C12 H12 1.0000
C13 H13A 0.9800
C13 H13B 0.9800
C13 H13C 0.9800
C14 H14A 0.9800
C14 H14B 0.9800
C14 H14C 0.9800
C15 C16 1.409(2)
C15 C20 1.413(2)
C16 C17 1.391(2)
C16 H16 0.9500
C17 C18 1.387(2)
C17 H17 0.9500
C18 C19 1.384(2)
C18 H18 0.9500
C19 C20 1.402(2)
C19 H19 0.9500
C20 C21 1.510(2)
C21 O1 1.2475(18)
C21 N3 1.3503(19)
C22 N3 1.490(2)
C22 C23 1.524(2)
C22 C24 1.526(2)
C22 H22 1.0000
C23 H23A 0.9800
C23 H23B 0.9800
C23 H23C 0.9800
C24 H24A 0.9800
C24 H24B 0.9800
C24 H24C 0.9800
C25 N3 1.485(2)
C25 C27 1.526(2)
C25 C26 1.528(2)
C25 H25 1.0000
C26 H26A 0.9800
C26 H26B 0.9800
C26 H26C 0.9800
C27 H27A 0.9800
C27 H27B 0.9800
C27 H27C 0.9800
C28 C33 1.386(2)
C28 C29 1.386(3)
C28 H28 0.9500
C29 C30 1.375(3)
C29 H29 0.9500
C30 C31 1.374(3)
C30 H30 0.9500
C31 C32 1.381(3)
C31 H31 0.9500
C32 C33 1.389(2)
C32 H32 0.9500
C33 C34 1.500(2)
C34 O2 1.2426(18)
C34 N4 1.3436(19)
C35 C36 1.517(2)
C35 H35A 0.9800
C35 H35B 0.9800
C35 H35C 0.9800
C36 N4 1.481(2)
C36 C37 1.527(2)
C36 H36 1.0000
C37 H37A 0.9800
C37 H37B 0.9800
C37 H37C 0.9800
C38 C39 1.523(2)
C38 H38A 0.9800
C38 H38B 0.9800
C38 H38C 0.9800
C39 N4 1.4853(19)
C39 C40 1.522(2)
C39 H39 1.0000
C40 H40A 0.9800
C40 H40B 0.9800
C40 H40C 0.9800

loop_
_geom_torsion_atom_site_label_1
_geom_torsion_atom_site_label_2
_geom_torsion_atom_site_label_3
_geom_torsion_atom_site_label_4
_geom_torsion
C7 Al1 C1 N2 87.29(13)
C11 Al1 C1 N2 -147.77(12)
C15 Al1 C1 N2 -29.61(15)
N2 C3 C4 N1 -57.57(18)
C11 Al1 C7 C8 57.36(16)
C1 Al1 C7 C8 174.35(14)
C15 Al1 C7 C8 -67.29(16)
Al1 C7 C8 C10 -60.83(19)
Al1 C7 C8 C9 175.80(13)
C7 Al1 C11 C12 76.14(14)
C1 Al1 C11 C12 -40.95(14)
C15 Al1 C11 C12 -159.79(12)
Al1 C11 C12 C13 -64.18(17)
Al1 C11 C12 C14 172.54(12)
C7 Al1 C15 C16 -4.64(14)
C11 Al1 C15 C16 -133.90(12)
C1 Al1 C15 C16 110.51(13)
C7 Al1 C15 C20 175.80(13)
C11 Al1 C15 C20 46.54(15)
C1 Al1 C15 C20 -69.05(15)
C20 C15 C16 C17 1.0(2)
Al1 C15 C16 C17 -178.62(13)
C15 C16 C17 C18 -0.9(2)
C16 C17 C18 C19 0.2(2)
C17 C18 C19 C20 0.3(2)
C18 C19 C20 C15 -0.2(2)
C18 C19 C20 C21 173.32(14)
C16 C15 C20 C19 -0.4(2)
Al1 C15 C20 C19 179.13(12)
C16 C15 C20 C21 -173.76(13)
Al1 C15 C20 C21 5.8(2)
C19 C20 C21 O1 -110.37(16)
C15 C20 C21 O1 63.32(19)
C19 C20 C21 N3 66.63(19)
C15 C20 C21 N3 -119.67(16)
C33 C28 C29 C30 0.7(3)
C28 C29 C30 C31 -0.2(3)
C29 C30 C31 C32 -0.3(3)
C30 C31 C32 C33 0.4(3)
C29 C28 C33 C32 -0.7(3)
C29 C28 C33 C34 -176.64(15)
C31 C32 C33 C28 0.1(3)
C31 C32 C33 C34 176.08(16)
C28 C33 C34 O2 76.1(2)
C32 C33 C34 O2 -99.90(19)
C28 C33 C34 N4 -105.60(18)
C32 C33 C34 N4 78.44(19)
C3 C4 N1 C5 161.54(14)
C3 C4 N1 C6 -76.76(17)
C3 C4 N1 Li1 39.31(16)
O2 Li1 N1 C5 95.61(16)
O1 Li1 N1 C5 -17.60(19)
N2 Li1 N1 C5 -133.18(13)
O2 Li1 N1 C6 -27.39(16)
O1 Li1 N1 C6 -140.59(14)
N2 Li1 N1 C6 103.83(13)
O2 Li1 N1 C4 -144.69(13)
O1 Li1 N1 C4 102.10(15)
N2 Li1 N1 C4 -13.48(13)
C4 C3 N2 C2 168.29(13)
C4 C3 N2 C1 -70.16(17)
C4 C3 N2 Li1 40.24(16)
Al1 C1 N2 C2 -53.05(16)
Al1 C1 N2 C3 -173.34(11)
Al1 C1 N2 Li1 76.00(14)
O2 Li1 N2 C2 -31.8(2)
O1 Li1 N2 C2 113.50(16)
N1 Li1 N2 C2 -134.41(13)
O2 Li1 N2 C3 88.6(2)
O1 Li1 N2 C3 -126.08(15)
N1 Li1 N2 C3 -13.99(13)
O2 Li1 N2 C1 -154.75(18)
O1 Li1 N2 C1 -9.43(18)
N1 Li1 N2 C1 102.66(12)
O1 C21 N3 C25 -172.73(14)
C20 C21 N3 C25 10.3(2)
O1 C21 N3 C22 5.7(2)
C20 C21 N3 C22 -171.27(13)
C27 C25 N3 C21 -114.38(16)
C26 C25 N3 C21 120.62(16)
C27 C25 N3 C22 67.19(18)
C26 C25 N3 C22 -57.80(18)
C23 C22 N3 C21 61.25(18)
C24 C22 N3 C21 -66.53(18)
C23 C22 N3 C25 -120.28(15)
C24 C22 N3 C25 111.94(16)
O2 C34 N4 C36 -172.65(14)
C33 C34 N4 C36 9.1(2)
O2 C34 N4 C39 3.8(2)
C33 C34 N4 C39 -174.49(13)
C35 C36 N4 C34 -120.78(17)
C37 C36 N4 C34 113.29(16)
C35 C36 N4 C39 62.67(18)
C37 C36 N4 C39 -63.26(18)
C40 C39 N4 C34 -63.53(19)
C38 C39 N4 C34 64.31(19)
C40 C39 N4 C36 113.08(16)
C38 C39 N4 C36 -119.08(15)
N3 C21 O1 Li1 -165.17(15)
C20 C21 O1 Li1 11.8(2)
O2 Li1 O1 C21 66.7(2)
N2 Li1 O1 C21 -86.69(19)
N1 Li1 O1 C21 177.06(13)
N4 C34 O2 Li1 162.3(2)
C33 C34 O2 Li1 -19.4(3)
O1 Li1 O2 C34 -122.8(2)
N2 Li1 O2 C34 24.7(4)
N1 Li1 O2 C34 120.3(2)
